data_7706926
loop_
_publ_author_name
'Weller, Ruth'
'M\"uller, Igor'
'Duhayon, Carine'
'Sabo-Etienne, Sylviane'
'Bontemps, S\'ebastien'
'Werncke, C. Gunnar'

_publ_section_title
;
 Quasilinear 3d-metal(i) complexes
 [KM(N(Dipp)SiR<sub>3</sub>)<sub>2</sub>] (M = Cr-Co) - structural
 diversity, solution state behaviour and reactivity.
;
_journal_issue 14
_journal_name_full 'Dalton transactions (Cambridge, England : 2003)'
_journal_page_first 4890
_journal_page_last 4903
_journal_paper_doi 10.1039/d1dt00121c
_journal_volume 50
_journal_year 2021
_chemical_formula_moiety 'C42 H76 Cr N2 Si2, C20 H40 K O8'
_chemical_formula_sum 'C62 H116 Cr K N2 O8 Si2'
_chemical_formula_weight 1164.82
_space_group_crystal_system orthorhombic
_space_group_IT_number 61
_space_group_name_Hall '-P 2ac 2ab'
_space_group_name_H-M_alt 'P b c a'
_atom_sites_solution_hydrogens mixed
_atom_sites_solution_primary dual
_audit_creation_date 2020-06-19
_audit_creation_method
;
Olex2 1.2
(compiled 2018.05.29 svn.r3508 for OlexSys, GUI svn.r5506)
;
_audit_update_record
;
2020-06-22 deposited with the CCDC.	2021-03-03 downloaded from the CCDC.
;
_cell_angle_alpha 90
_cell_angle_beta 90
_cell_angle_gamma 90
_cell_formula_units_Z 8
_cell_length_a 17.2978(7)
_cell_length_b 23.0874(9)
_cell_length_c 34.2506(14)
_cell_measurement_reflns_used 13578
_cell_measurement_temperature 100
_cell_measurement_theta_max 26.115
_cell_measurement_theta_min 2.128
_cell_volume 13678.4(10)
_computing_cell_refinement 'SAINT V8.38A (?, 2016)'
_computing_data_reduction 'SAINT V8.38A (?, 2016)'
_computing_molecular_graphics 'Olex2 (Dolomanov et al., 2009)'
_computing_publication_material 'Olex2 (Dolomanov et al., 2009)'
_computing_structure_refinement 'XL (Sheldrick, 2008)'
_computing_structure_solution 'XT (Sheldrick, 2015)'
_diffrn_ambient_temperature 100.0
_diffrn_detector 'Bruker APEX2 area detector'
_diffrn_detector_area_resol_mean 7.9
_diffrn_detector_type 'CCD area detector'
_diffrn_measured_fraction_theta_full 0.999
_diffrn_measured_fraction_theta_max 0.997
_diffrn_measurement_device 'three-circle diffractometer'
_diffrn_measurement_device_type 'Bruker D8 Quest'
_diffrn_measurement_method '\w and \f scans'
_diffrn_radiation_monochromator 'mirror optics'
_diffrn_radiation_probe x-ray
_diffrn_radiation_type MoK\a
_diffrn_radiation_wavelength 0.71073
_diffrn_reflns_av_R_equivalents 0.0914
_diffrn_reflns_av_unetI/netI 0.0297
_diffrn_reflns_Laue_measured_fraction_full 0.999
_diffrn_reflns_Laue_measured_fraction_max 0.997
_diffrn_reflns_limit_h_max 21
_diffrn_reflns_limit_h_min -21
_diffrn_reflns_limit_k_max 28
_diffrn_reflns_limit_k_min -28
_diffrn_reflns_limit_l_max 42
_diffrn_reflns_limit_l_min -41
_diffrn_reflns_number 239756
_diffrn_reflns_point_group_measured_fraction_full 0.999
_diffrn_reflns_point_group_measured_fraction_max 0.997
_diffrn_reflns_theta_full 25.242
_diffrn_reflns_theta_max 26.115
_diffrn_reflns_theta_min 2.128
_diffrn_source 'microfocus sealed X-ray tube'
_diffrn_source_type 'Incoatec I\ms'
_diffrn_standards_number 0
_exptl_absorpt_coefficient_mu 0.312
_exptl_absorpt_correction_T_max 0.7453
_exptl_absorpt_correction_T_min 0.6887
_exptl_absorpt_correction_type multi-scan
_exptl_absorpt_process_details
'SADABS-2016/2 (Bruker,2016/2) was used for absorption correction. wR2(int) was 0.1043 before and 0.0634 after correction. The Ratio of minimum to maximum transmission is 0.9241. The \l/2 correction factor is Not present.'
_exptl_crystal_colour 'clear reddish orange'
_exptl_crystal_colour_lustre clear
_exptl_crystal_colour_modifier reddish
_exptl_crystal_colour_primary orange
_exptl_crystal_density_diffrn 1.131
_exptl_crystal_description block
_exptl_crystal_F_000 5096
_exptl_crystal_size_max 0.338
_exptl_crystal_size_mid 0.16
_exptl_crystal_size_min 0.062
_refine_diff_density_max 0.282
_refine_diff_density_min -0.243
_refine_diff_density_rms 0.046
_refine_ls_extinction_method none
_refine_ls_goodness_of_fit_ref 1.054
_refine_ls_hydrogen_treatment mixed
_refine_ls_matrix_type full
_refine_ls_number_parameters 722
_refine_ls_number_reflns 13578
_refine_ls_number_restraints 2
_refine_ls_restrained_S_all 1.055
_refine_ls_R_factor_all 0.0544
_refine_ls_R_factor_gt 0.0364
_refine_ls_shift/su_max 0.002
_refine_ls_shift/su_mean 0.000
_refine_ls_structure_factor_coef Fsqd
_refine_ls_weighting_details 'w=1/[\s^2^(Fo^2^)+(0.0296P)^2^+7.1646P] where P=(Fo^2^+2Fc^2^)/3'
_refine_ls_weighting_scheme calc
_refine_ls_wR_factor_gt 0.0723
_refine_ls_wR_factor_ref 0.0781
_reflns_Friedel_coverage 0.000
_reflns_number_gt 10873
_reflns_number_total 13578
_reflns_threshold_expression 'I > 2\s(I)'
_cod_data_source_file d1dt00121c2.cif
_cod_data_source_block 5_k_18c6_thf2_cr
_cod_depositor_comments 'Adding full bibliography for 7706910--7706927.cif.'
_cod_database_code 7706926
_shelx_shelxl_version_number 2016/6
_shelx_space_group_comment
;
The symmetry employed for this shelxl refinement is uniquely defined
by the following loop, which should always be used as a source of
symmetry information in preference to the above space-group names.
They are only intended as comments.
;
_shelx_estimated_absorpt_t_max 0.981
_shelx_estimated_absorpt_t_min 0.902
_olex2_refinement_description
;
1. Fixed Uiso
 At 1.2 times of:
  All C(H) groups, All C(H,H) groups, All C(H,H,H,H) groups
 At 1.5 times of:
  All C(H,H,H) groups
2. Restrained distances
 C01D-C024 \\sim C01D-C0
 with sigma of 0.02
 C023-C024 \\sim C023-C0
 with sigma of 0.02
3. Others
 Fixed Sof: H0BA(0.5) HC(0.5) HD(0.5) HE(0.5) H02I(0.5) H02J(0.5) H02K(0.5)
 H02L(0.5) C024(0.666) H02M(0.666) H02N(0.666) C0(0.333) H0A(0.333) H0B(0.333)
4.a Ternary CH refined with riding coordinates:
 C00M(H00M), C00P(H00P), C00Q(H00Q), C00S(H00S), C00T(H00T), C00U(H00U),
 C00V(H00V), C00X(H00X), C00Z(H00Z), C012(H012)
4.b Secondary CH2 refined with riding coordinates:
 C010(H6AA,H), C015(H7AA,HA), C01A(H9AA,HB), C01D(H0BA,HC), C01D(HD,HE),
 C01E(H1BA,HF), C01F(H2BA,HG), C01K(H3BA,HN), C01M(H4BA,HQ), C01O(H5BA,HT),
 C01P(H6BA,HU), C01Q(H7BA,HV), C01S(H8BA,HY), C01T(H9BA,HZ), C01U(H0CA,H3CA),
 C01V(H1CA,H4CA), C01Z(H2CA,H1DA), C021(H02G,H02H), C023(H02I,H02J), C023(H02K,
 H02L), C024(H02M,H02N), C0(H0A,H0B)
4.c Aromatic/amide H refined with riding coordinates:
 C00K(H00K), C00N(H00N), C00O(H00O), C00W(H00W), C00Y(H00Y), C011(H011)
4.d Idealised Me refined as rotating group:
 C00R(H00A,H00B,H00C), C013(H01A,H01B,H01C), C014(H01D,H01E,H01F), C016(H01G,
 H01H,H01I), C017(H01J,H01K,H01L), C018(H01M,H01N,H01O), C01B(H01P,H01Q,H01R),
 C01C(H01S,H01T,H01U), C01G(H01V,H01W,H01X), C01H(H01Y,HH,HI), C01I(H01Z,HJ,HK),
  C01J(H01,HL,HM), C01L(H0AA,HO,HP), C01N(H1AA,HR,HS), C01R(H2AA,HW,HX),
 C01W(H3AA,H5CA,H6CA), C01X(H4AA,H7CA,H8CA), C01Y(H5AA,H9CA,H0DA), C020(H02A,
 H02B,H02C), C022(H02D,H02E,H02F)
;
_olex2_submission_special_instructions 'No special instructions were received'

loop_
_space_group_symop_operation_xyz
'x, y, z'
'-x+1/2, -y, z+1/2'
'-x, y+1/2, -z+1/2'
'x+1/2, -y+1/2, -z'
'-x, -y, -z'
'x-1/2, y, -z-1/2'
'x, -y-1/2, z-1/2'
'-x-1/2, y-1/2, z'

loop_
_atom_site_label
_atom_site_type_symbol
_atom_site_fract_x
_atom_site_fract_y
_atom_site_fract_z
_atom_site_U_iso_or_equiv
_atom_site_adp_type
_atom_site_occupancy
_atom_site_site_symmetry_order
_atom_site_calc_flag
_atom_site_refinement_flags_posn
_atom_site_refinement_flags_adp
_atom_site_refinement_flags_occupancy
_atom_site_disorder_assembly
_atom_site_disorder_group
Cr1 Cr 0.70996(2) 0.49362(2) 0.37646(2) 0.01169(6) Uani 1 1 d . . . . .
K1 K 0.29732(2) 0.71691(2) 0.37625(2) 0.01484(8) Uani 1 1 d . . . . .
Si1 Si 0.58228(2) 0.40097(2) 0.34168(2) 0.01065(9) Uani 1 1 d . . . . .
Si2 Si 0.72927(2) 0.59563(2) 0.44574(2) 0.01158(9) Uani 1 1 d . . . . .
O005 O 0.39122(7) 0.64557(5) 0.33309(3) 0.0234(3) Uani 1 1 d . . . . .
O006 O 0.26694(6) 0.60734(5) 0.40685(3) 0.0195(3) Uani 1 1 d . . . . .
O007 O 0.19629(6) 0.64239(5) 0.33503(3) 0.0208(3) Uani 1 1 d . . . . .
O008 O 0.40771(6) 0.78868(5) 0.41207(4) 0.0233(3) Uani 1 1 d . . . . .
O009 O 0.39120(7) 0.67396(5) 0.43684(3) 0.0224(3) Uani 1 1 d . . . . .
O00A O 0.21229(7) 0.76092(5) 0.31468(3) 0.0233(3) Uani 1 1 d . . . . .
O00B O 0.34662(7) 0.82079(5) 0.33976(4) 0.0239(3) Uani 1 1 d . . . . .
O00C O 0.16872(7) 0.73409(5) 0.41997(4) 0.0259(3) Uani 1 1 d . . . . .
N2 N 0.76785(7) 0.54290(5) 0.41688(4) 0.0119(3) Uani 1 1 d . . . . .
N1 N 0.66287(7) 0.44137(5) 0.33400(4) 0.0110(3) Uani 1 1 d . . . . .
C00F C 0.84753(9) 0.53088(6) 0.41225(4) 0.0131(3) Uani 1 1 d . . . . .
C00G C 0.70864(8) 0.44640(6) 0.30005(4) 0.0112(3) Uani 1 1 d . . . . .
C00H C 0.89132(9) 0.55623(7) 0.38138(5) 0.0164(3) Uani 1 1 d . . . . .
C00I C 0.68942(9) 0.48569(7) 0.26934(5) 0.0157(3) Uani 1 1 d . . . . .
C00J C 0.77940(9) 0.41518(7) 0.29613(5) 0.0148(3) Uani 1 1 d . . . . .
C00K C 0.80704(10) 0.46225(7) 0.23423(5) 0.0209(4) Uani 1 1 d . . . . .
H00K H 0.840080 0.467540 0.212361 0.025 Uiso 1 1 calc R . . . .
C00L C 0.88577(9) 0.49048(7) 0.43708(5) 0.0165(3) Uani 1 1 d . . . . .
C00M C 0.84145(10) 0.45740(7) 0.46810(5) 0.0188(4) Uani 1 1 d . . . . .
H00M H 0.790274 0.476959 0.471352 0.023 Uiso 1 1 calc R . . . .
C00N C 0.96960(10) 0.54258(8) 0.37726(5) 0.0236(4) Uani 1 1 d . . . . .
H00N H 0.998212 0.559742 0.356608 0.028 Uiso 1 1 calc R . . . .
C00O C 0.73861(10) 0.49258(7) 0.23739(5) 0.0190(4) Uani 1 1 d . . . . .
H00O H 0.724601 0.518879 0.217263 0.023 Uiso 1 1 calc R . . . .
C00P C 0.57273(9) 0.34195(7) 0.30260(5) 0.0173(3) Uani 1 1 d . . . . .
H00P H 0.624585 0.322949 0.301010 0.021 Uiso 1 1 calc R . . . .
C00Q C 0.71349(10) 0.66622(7) 0.41748(5) 0.0183(3) Uani 1 1 d . . . . .
H00Q H 0.763189 0.673794 0.403472 0.022 Uiso 1 1 calc R . . . .
C00R C 0.49816(10) 0.50605(7) 0.36211(5) 0.0202(4) Uani 1 1 d . . . . .
H00A H 0.498901 0.500371 0.390459 0.030 Uiso 1 1 calc GR . . . .
H00B H 0.454444 0.530929 0.355036 0.030 Uiso 1 1 calc GR . . . .
H00C H 0.546523 0.524436 0.353832 0.030 Uiso 1 1 calc GR . . . .
C00S C 0.58354(9) 0.36039(7) 0.39008(5) 0.0167(3) Uani 1 1 d . . . . .
H00S H 0.534052 0.338042 0.391010 0.020 Uiso 1 1 calc R . . . .
C00T C 0.85528(9) 0.59740(7) 0.35202(5) 0.0174(3) Uani 1 1 d . . . . .
H00T H 0.799946 0.602890 0.359623 0.021 Uiso 1 1 calc R . . . .
C00U C 0.48971(9) 0.44710(7) 0.34170(5) 0.0151(3) Uani 1 1 d . . . . .
H00U H 0.478226 0.455825 0.313701 0.018 Uiso 1 1 calc R . . . .
C00V C 0.63094(9) 0.56791(7) 0.46280(5) 0.0170(3) Uani 1 1 d . . . . .
H00V H 0.605585 0.551120 0.439125 0.020 Uiso 1 1 calc R . . . .
C00W C 0.82635(9) 0.42387(7) 0.26376(5) 0.0198(4) Uani 1 1 d . . . . .
H00W H 0.873338 0.402775 0.261808 0.024 Uiso 1 1 calc R . . . .
C00X C 0.79541(10) 0.61026(7) 0.48918(5) 0.0205(4) Uani 1 1 d . . . . .
H00X H 0.811549 0.571271 0.498950 0.025 Uiso 1 1 calc R . . . .
C00Y C 0.96429(9) 0.47879(8) 0.43170(5) 0.0227(4) Uani 1 1 d . . . . .
H00Y H 0.989316 0.452202 0.448685 0.027 Uiso 1 1 calc R . . . .
C00Z C 0.80678(9) 0.37444(7) 0.32810(5) 0.0205(4) Uani 1 1 d . . . . .
H00Z H 0.767202 0.375280 0.349376 0.025 Uiso 1 1 calc R . . . .
C010 C 0.10593(10) 0.77320(7) 0.41464(5) 0.0229(4) Uani 1 1 d . . . . .
H6AA H 0.098606 0.781943 0.386583 0.027 Uiso 1 1 calc R . . . .
H H 0.115615 0.809917 0.428746 0.027 Uiso 1 1 calc R . . . .
C011 C 1.00649(10) 0.50490(8) 0.40233(6) 0.0272(4) Uani 1 1 d . . . . .
H011 H 1.060087 0.497020 0.399453 0.033 Uiso 1 1 calc R . . . .
C012 C 0.61861(10) 0.52433(8) 0.27234(5) 0.0243(4) Uani 1 1 d . . . . .
H012 H 0.587722 0.510864 0.295286 0.029 Uiso 1 1 calc R . . . .
C013 C 0.63746(10) 0.51789(7) 0.49222(5) 0.0235(4) Uani 1 1 d . . . . .
H01A H 0.669455 0.486995 0.481084 0.035 Uiso 1 1 calc GR . . . .
H01B H 0.585786 0.502728 0.497970 0.035 Uiso 1 1 calc GR . . . .
H01C H 0.661304 0.532051 0.516352 0.035 Uiso 1 1 calc GR . . . .
C014 C 0.69613(11) 0.72187(7) 0.44063(5) 0.0256(4) Uani 1 1 d . . . . .
H01D H 0.648375 0.716728 0.455628 0.038 Uiso 1 1 calc GR . . . .
H01E H 0.689961 0.754354 0.422480 0.038 Uiso 1 1 calc GR . . . .
H01F H 0.739013 0.729948 0.458518 0.038 Uiso 1 1 calc GR . . . .
C015 C 0.16785(10) 0.59760(8) 0.35981(5) 0.0255(4) Uani 1 1 d . . . . .
H7AA H 0.138186 0.569088 0.344266 0.031 Uiso 1 1 calc R . . . .
HA H 0.132990 0.614229 0.379812 0.031 Uiso 1 1 calc R . . . .
C016 C 0.88119(11) 0.45711(8) 0.50825(5) 0.0289(4) Uani 1 1 d . . . . .
H01G H 0.929452 0.435001 0.506664 0.043 Uiso 1 1 calc GR . . . .
H01H H 0.846858 0.439159 0.527529 0.043 Uiso 1 1 calc GR . . . .
H01I H 0.892606 0.497001 0.516165 0.043 Uiso 1 1 calc GR . . . .
C017 C 0.41747(9) 0.41658(8) 0.35788(5) 0.0240(4) Uani 1 1 d . . . . .
H01J H 0.407360 0.381416 0.342692 0.036 Uiso 1 1 calc GR . . . .
H01K H 0.372931 0.442662 0.355973 0.036 Uiso 1 1 calc GR . . . .
H01L H 0.426086 0.406223 0.385284 0.036 Uiso 1 1 calc GR . . . .
C018 C 0.58407(11) 0.39811(8) 0.42699(5) 0.0261(4) Uani 1 1 d . . . . .
H01M H 0.630887 0.422008 0.427301 0.039 Uiso 1 1 calc GR . . . .
H01N H 0.583273 0.373189 0.450148 0.039 Uiso 1 1 calc GR . . . .
H01O H 0.538386 0.423214 0.427080 0.039 Uiso 1 1 calc GR . . . .
C019 C 0.46741(10) 0.66974(8) 0.33587(5) 0.0234(4) Uani 1 1 d . . . . .
C01A C 0.33071(10) 0.58303(8) 0.42734(5) 0.0266(4) Uani 1 1 d . . . . .
H9AA H 0.372991 0.573844 0.408870 0.032 Uiso 1 1 calc R . . . .
HB H 0.314765 0.546747 0.440476 0.032 Uiso 1 1 calc R . . . .
C01B C 0.64828(10) 0.31519(7) 0.39326(5) 0.0240(4) Uani 1 1 d . . . . .
H01P H 0.649130 0.291402 0.369564 0.036 Uiso 1 1 calc GR . . . .
H01Q H 0.638954 0.290398 0.416000 0.036 Uiso 1 1 calc GR . . . .
H01R H 0.698106 0.334906 0.396236 0.036 Uiso 1 1 calc GR . . . .
C01C C 0.57416(10) 0.61287(8) 0.47885(6) 0.0284(4) Uani 1 1 d . . . . .
H01S H 0.597716 0.632983 0.501064 0.043 Uiso 1 1 calc GR . . . .
H01T H 0.526739 0.593414 0.487396 0.043 Uiso 1 1 calc GR . . . .
H01U H 0.561694 0.640998 0.458367 0.043 Uiso 1 1 calc GR . . . .
C01D C 0.15299(10) 0.70154(8) 0.45465(5) 0.0244(4) Uani 1 1 d D . . . .
H0BA H 0.167384 0.723764 0.478275 0.029 Uiso 0.5 1 calc R . P A 1
HC H 0.181529 0.664373 0.454586 0.029 Uiso 0.5 1 calc R . P A 1
HD H 0.190294 0.712158 0.475369 0.029 Uiso 0.5 1 calc R . P B 2
HE H 0.158356 0.659605 0.449265 0.029 Uiso 0.5 1 calc R . P B 2
C01E C 0.23485(11) 0.56847(7) 0.37912(5) 0.0262(4) Uani 1 1 d . . . . .
H1BA H 0.217453 0.532607 0.392300 0.031 Uiso 1 1 calc R . . . .
HF H 0.274254 0.557955 0.359390 0.031 Uiso 1 1 calc R . . . .
C01F C 0.35797(10) 0.62593(8) 0.45686(5) 0.0278(4) Uani 1 1 d . . . . .
H2BA H 0.314007 0.639071 0.473108 0.033 Uiso 1 1 calc R . . . .
HG H 0.396922 0.607864 0.474187 0.033 Uiso 1 1 calc R . . . .
C01G C 0.51507(11) 0.29324(7) 0.31171(6) 0.0267(4) Uani 1 1 d . . . . .
H01V H 0.526460 0.276974 0.337506 0.040 Uiso 1 1 calc GR . . . .
H01W H 0.519538 0.262800 0.291903 0.040 Uiso 1 1 calc GR . . . .
H01X H 0.462389 0.308867 0.311546 0.040 Uiso 1 1 calc GR . . . .
C01H C 0.55637(11) 0.36569(8) 0.26163(5) 0.0254(4) Uani 1 1 d . . . . .
H01Y H 0.505769 0.384783 0.261396 0.038 Uiso 1 1 calc GR . . . .
HH H 0.556386 0.333740 0.242799 0.038 Uiso 1 1 calc GR . . . .
HI H 0.596493 0.393738 0.254514 0.038 Uiso 1 1 calc GR . . . .
C01I C 0.85627(10) 0.57192(8) 0.31069(5) 0.0245(4) Uani 1 1 d . . . . .
H01Z H 0.909865 0.565546 0.302470 0.037 Uiso 1 1 calc GR . . . .
HJ H 0.831173 0.598947 0.292630 0.037 Uiso 1 1 calc GR . . . .
HK H 0.828394 0.534960 0.310543 0.037 Uiso 1 1 calc GR . . . .
C01J C 0.65256(11) 0.65793(8) 0.38541(5) 0.0267(4) Uani 1 1 d . . . . .
H01 H 0.663275 0.622051 0.371107 0.040 Uiso 1 1 calc GR . . . .
HL H 0.654384 0.690820 0.367342 0.040 Uiso 1 1 calc GR . . . .
HM H 0.601110 0.655627 0.397283 0.040 Uiso 1 1 calc GR . . . .
C01K C 0.13598(10) 0.67563(8) 0.31752(5) 0.0246(4) Uani 1 1 d . . . . .
H3BA H 0.104960 0.695068 0.337977 0.030 Uiso 1 1 calc R . . . .
HN H 0.101356 0.650038 0.302290 0.030 Uiso 1 1 calc R . . . .
C01L C 0.89372(11) 0.65721(7) 0.35222(6) 0.0279(4) Uani 1 1 d . . . . .
H0AA H 0.893661 0.672739 0.378851 0.042 Uiso 1 1 calc GR . . . .
HO H 0.864974 0.683418 0.335017 0.042 Uiso 1 1 calc GR . . . .
HP H 0.947097 0.653731 0.342925 0.042 Uiso 1 1 calc GR . . . .
C01M C 0.38384(11) 0.62828(8) 0.29304(5) 0.0267(4) Uani 1 1 d . . . . .
H4BA H 0.328696 0.626471 0.285386 0.032 Uiso 1 1 calc R . . . .
HQ H 0.407371 0.589673 0.288907 0.032 Uiso 1 1 calc R . . . .
C01N C 0.82561(11) 0.39536(8) 0.45436(5) 0.0276(4) Uani 1 1 d . . . . .
H1AA H 0.798945 0.396349 0.429120 0.041 Uiso 1 1 calc GR . . . .
HR H 0.793074 0.375513 0.473585 0.041 Uiso 1 1 calc GR . . . .
HS H 0.874676 0.374546 0.451577 0.041 Uiso 1 1 calc GR . . . .
C01O C 0.17205(10) 0.71975(8) 0.29130(5) 0.0259(4) Uani 1 1 d . . . . .
H5BA H 0.208424 0.700662 0.273065 0.031 Uiso 1 1 calc R . . . .
HT H 0.131589 0.739448 0.275759 0.031 Uiso 1 1 calc R . . . .
C01P C 0.44558(10) 0.82969(8) 0.38759(6) 0.0298(4) Uani 1 1 d . . . . .
H6BA H 0.482157 0.809558 0.369978 0.036 Uiso 1 1 calc R . . . .
HU H 0.475175 0.857520 0.403718 0.036 Uiso 1 1 calc R . . . .
C01Q C 0.42629(11) 0.67419(8) 0.26914(5) 0.0286(4) Uani 1 1 d . . . . .
H7BA H 0.389280 0.700955 0.256456 0.034 Uiso 1 1 calc R . . . .
HV H 0.458951 0.656030 0.248803 0.034 Uiso 1 1 calc R . . . .
C01R C 0.87062(10) 0.64086(9) 0.47685(6) 0.0334(5) Uani 1 1 d . . . . .
H2AA H 0.894849 0.619294 0.455460 0.050 Uiso 1 1 calc GR . . . .
HW H 0.906113 0.642477 0.499124 0.050 Uiso 1 1 calc GR . . . .
HX H 0.858762 0.680295 0.468117 0.050 Uiso 1 1 calc GR . . . .
C01S C 0.45894(10) 0.76248(8) 0.43935(6) 0.0289(4) Uani 1 1 d . . . . .
H8BA H 0.480767 0.792358 0.456916 0.035 Uiso 1 1 calc R . . . .
HY H 0.502155 0.743526 0.425361 0.035 Uiso 1 1 calc R . . . .
C01T C 0.47625(11) 0.70635(8) 0.29940(5) 0.0265(4) Uani 1 1 d . . . . .
H9BA H 0.530946 0.708147 0.290974 0.032 Uiso 1 1 calc R . . . .
HZ H 0.456976 0.746201 0.303753 0.032 Uiso 1 1 calc R . . . .
C01U C 0.38617(11) 0.86113(8) 0.36414(6) 0.0306(4) Uani 1 1 d . . . . .
H0CA H 0.348901 0.880484 0.381779 0.037 Uiso 1 1 calc R . . . .
H3CA H 0.411377 0.891156 0.347900 0.037 Uiso 1 1 calc R . . . .
C01V C 0.41544(11) 0.71875(8) 0.46259(5) 0.0286(4) Uani 1 1 d . . . . .
H1CA H 0.448939 0.702577 0.483331 0.034 Uiso 1 1 calc R . . . .
H4CA H 0.369948 0.737025 0.475071 0.034 Uiso 1 1 calc R . . . .
C01W C 0.75974(11) 0.64135(8) 0.52452(5) 0.0281(4) Uani 1 1 d . . . . .
H3AA H 0.741720 0.679844 0.516599 0.042 Uiso 1 1 calc GR . . . .
H5CA H 0.798755 0.645319 0.545091 0.042 Uiso 1 1 calc GR . . . .
H6CA H 0.715977 0.618730 0.534405 0.042 Uiso 1 1 calc GR . . . .
C01X C 0.81388(12) 0.31167(8) 0.31420(6) 0.0332(5) Uani 1 1 d . . . . .
H4AA H 0.764094 0.298684 0.303718 0.050 Uiso 1 1 calc GR . . . .
H7CA H 0.828689 0.286940 0.336218 0.050 Uiso 1 1 calc GR . . . .
H8CA H 0.853390 0.309201 0.293763 0.050 Uiso 1 1 calc GR . . . .
C01Y C 0.64385(12) 0.58672(8) 0.28049(6) 0.0348(5) Uani 1 1 d . . . . .
H5AA H 0.675032 0.587808 0.304369 0.052 Uiso 1 1 calc GR . . . .
H9CA H 0.598044 0.611204 0.283809 0.052 Uiso 1 1 calc GR . . . .
H0DA H 0.674644 0.601085 0.258510 0.052 Uiso 1 1 calc GR . . . .
C01Z C 0.24997(12) 0.80392(8) 0.29162(5) 0.0316(4) Uani 1 1 d . . . . .
H2CA H 0.211931 0.822994 0.274262 0.038 Uiso 1 1 calc R . . . .
H1DA H 0.290045 0.785560 0.275102 0.038 Uiso 1 1 calc R . . . .
C020 C 0.88332(11) 0.39473(9) 0.34570(6) 0.0342(5) Uani 1 1 d . . . . .
H02A H 0.924294 0.391647 0.326048 0.051 Uiso 1 1 calc GR . . . .
H02B H 0.896303 0.370413 0.368220 0.051 Uiso 1 1 calc GR . . . .
H02C H 0.878459 0.435132 0.354121 0.051 Uiso 1 1 calc GR . . . .
C021 C 0.28639(11) 0.84787(8) 0.31776(6) 0.0305(4) Uani 1 1 d . . . . .
H02G H 0.307988 0.879937 0.301973 0.037 Uiso 1 1 calc R . . . .
H02H H 0.247073 0.864148 0.335672 0.037 Uiso 1 1 calc R . . . .
C022 C 0.56599(11) 0.52247(9) 0.23672(6) 0.0382(5) Uani 1 1 d . . . . .
H02D H 0.594611 0.535764 0.213713 0.057 Uiso 1 1 calc GR . . . .
H02E H 0.521321 0.547783 0.241052 0.057 Uiso 1 1 calc GR . . . .
H02F H 0.548154 0.482677 0.232479 0.057 Uiso 1 1 calc GR . . . .
C023 C 0.03552(12) 0.74290(10) 0.43102(7) 0.0393(5) Uani 1 1 d D . . . .
H02I H 0.006840 0.769189 0.448672 0.047 Uiso 0.5 1 calc R . P C 1
H02J H 0.000567 0.730896 0.409608 0.047 Uiso 0.5 1 calc R . P C 1
H02K H 0.014502 0.713690 0.412714 0.047 Uiso 0.5 1 calc R . P D 2
H02L H -0.005662 0.770580 0.438422 0.047 Uiso 0.5 1 calc R . P D 2
C024 C 0.06359(18) 0.69108(15) 0.45295(11) 0.0284(7) Uani 0.666 1 d D . P E 1
H02M H 0.051175 0.654786 0.438893 0.034 Uiso 0.666 1 calc R . P E 1
H02N H 0.040926 0.689466 0.479469 0.034 Uiso 0.666 1 calc R . P E 1
H8AA H 0.4706(11) 0.6926(8) 0.3601(6) 0.033(5) Uiso 1 1 d . . . . .
H2DA H 0.5058(11) 0.6383(8) 0.3366(5) 0.024(5) Uiso 1 1 d . . . . .
C0 C 0.0743(3) 0.7143(3) 0.46751(18) 0.0220(13) Uani 0.333 1 d D . P E 2
H0A H 0.074559 0.741319 0.489969 0.026 Uiso 0.333 1 calc R . P E 2
H0B H 0.046837 0.678435 0.475107 0.026 Uiso 0.333 1 calc R . P E 2

loop_
_atom_site_aniso_label
_atom_site_aniso_U_11
_atom_site_aniso_U_22
_atom_site_aniso_U_33
_atom_site_aniso_U_23
_atom_site_aniso_U_13
_atom_site_aniso_U_12
Cr1 0.01047(12) 0.01288(12) 0.01173(12) -0.00257(10) -0.00062(10) -0.00219(10)
K1 0.01207(16) 0.01736(17) 0.01509(17) 0.00206(14) 0.00000(14) -0.00096(13)
Si1 0.00888(19) 0.0110(2) 0.0121(2) 0.00001(16) -0.00155(16) -0.00018(16)
Si2 0.0108(2) 0.0124(2) 0.0115(2) -0.00193(17) -0.00034(16) -0.00082(17)
O005 0.0186(6) 0.0334(7) 0.0184(6) -0.0040(5) 0.0029(5) -0.0003(5)
O006 0.0204(6) 0.0185(6) 0.0195(6) 0.0020(5) 0.0002(5) 0.0014(5)
O007 0.0132(6) 0.0270(6) 0.0221(6) 0.0000(5) -0.0005(5) -0.0011(5)
O008 0.0149(6) 0.0253(6) 0.0296(7) -0.0049(5) -0.0008(5) -0.0012(5)
O009 0.0245(6) 0.0270(6) 0.0157(6) -0.0020(5) -0.0022(5) 0.0054(5)
O00A 0.0259(6) 0.0260(6) 0.0181(6) 0.0027(5) -0.0029(5) 0.0033(5)
O00B 0.0247(6) 0.0168(6) 0.0304(7) 0.0029(5) 0.0052(5) 0.0010(5)
O00C 0.0218(6) 0.0300(7) 0.0260(7) 0.0103(5) 0.0081(5) 0.0089(5)
N2 0.0107(6) 0.0126(6) 0.0123(6) -0.0024(5) -0.0001(5) -0.0017(5)
N1 0.0108(6) 0.0131(6) 0.0091(6) -0.0001(5) -0.0005(5) -0.0003(5)
C00F 0.0115(7) 0.0132(7) 0.0145(8) -0.0065(6) -0.0012(6) -0.0028(6)
C00G 0.0092(7) 0.0131(7) 0.0112(7) -0.0040(6) -0.0020(6) -0.0025(6)
C00H 0.0151(8) 0.0166(8) 0.0174(8) -0.0060(7) 0.0006(7) -0.0052(6)
C00I 0.0127(8) 0.0196(8) 0.0148(8) 0.0004(6) 0.0004(6) 0.0003(6)
C00J 0.0130(8) 0.0160(8) 0.0155(8) -0.0058(6) -0.0030(6) -0.0001(6)
C00K 0.0202(9) 0.0261(9) 0.0163(8) -0.0066(7) 0.0098(7) -0.0053(7)
C00L 0.0152(8) 0.0154(8) 0.0190(8) -0.0052(7) -0.0040(7) -0.0026(7)
C00M 0.0176(8) 0.0199(8) 0.0190(9) 0.0010(7) -0.0034(7) 0.0017(7)
C00N 0.0151(8) 0.0300(10) 0.0257(10) -0.0058(8) 0.0049(8) -0.0052(7)
C00O 0.0211(8) 0.0214(9) 0.0146(8) 0.0008(7) 0.0014(7) -0.0027(7)
C00P 0.0138(8) 0.0174(8) 0.0208(9) -0.0046(7) -0.0020(7) -0.0003(7)
C00Q 0.0208(8) 0.0144(8) 0.0197(9) -0.0003(7) 0.0052(7) -0.0012(7)
C00R 0.0183(8) 0.0192(8) 0.0232(9) 0.0000(7) 0.0051(7) 0.0062(7)
C00S 0.0137(8) 0.0176(8) 0.0188(8) 0.0048(7) -0.0024(7) -0.0033(7)
C00T 0.0163(8) 0.0199(8) 0.0161(8) -0.0014(7) 0.0049(7) -0.0052(7)
C00U 0.0110(7) 0.0193(8) 0.0150(8) 0.0034(7) 0.0005(6) 0.0020(6)
C00V 0.0136(8) 0.0199(8) 0.0175(8) 0.0007(7) 0.0007(7) -0.0005(7)
C00W 0.0128(8) 0.0216(9) 0.0249(9) -0.0096(7) 0.0025(7) 0.0015(7)
C00X 0.0201(8) 0.0215(9) 0.0199(9) -0.0089(7) -0.0057(7) 0.0022(7)
C00Y 0.0153(8) 0.0245(9) 0.0284(10) -0.0034(8) -0.0085(7) 0.0019(7)
C00Z 0.0160(8) 0.0251(9) 0.0205(9) -0.0037(7) -0.0025(7) 0.0105(7)
C010 0.0272(9) 0.0205(9) 0.0208(9) 0.0016(7) -0.0025(8) 0.0060(7)
C011 0.0090(8) 0.0365(11) 0.0360(11) -0.0075(9) -0.0001(8) 0.0009(8)
C012 0.0177(9) 0.0356(10) 0.0197(9) 0.0156(8) 0.0062(7) 0.0108(8)
C013 0.0217(9) 0.0227(9) 0.0260(10) 0.0063(7) 0.0062(8) -0.0014(7)
C014 0.0316(10) 0.0154(8) 0.0298(10) -0.0013(7) 0.0051(8) 0.0007(7)
C015 0.0223(9) 0.0287(10) 0.0255(10) -0.0057(8) 0.0025(8) -0.0121(8)
C016 0.0357(11) 0.0280(10) 0.0230(10) 0.0031(8) -0.0092(8) 0.0002(8)
C017 0.0127(8) 0.0263(9) 0.0328(10) 0.0055(8) 0.0023(7) 0.0007(7)
C018 0.0343(10) 0.0288(10) 0.0152(9) 0.0061(7) -0.0024(8) -0.0030(8)
C019 0.0175(9) 0.0287(10) 0.0240(10) -0.0046(8) -0.0012(8) 0.0019(8)
C01A 0.0253(9) 0.0233(9) 0.0312(10) 0.0119(8) 0.0015(8) 0.0085(8)
C01B 0.0203(9) 0.0201(9) 0.0317(10) 0.0096(8) -0.0060(8) -0.0021(7)
C01C 0.0198(9) 0.0301(10) 0.0352(11) 0.0063(8) 0.0091(8) 0.0046(8)
C01D 0.0285(10) 0.0265(9) 0.0181(9) 0.0055(7) 0.0013(8) 0.0063(8)
C01E 0.0320(10) 0.0175(9) 0.0290(10) -0.0007(8) 0.0051(8) -0.0069(8)
C01F 0.0219(9) 0.0407(11) 0.0208(9) 0.0112(8) -0.0013(8) 0.0085(8)
C01G 0.0287(10) 0.0199(9) 0.0315(10) -0.0083(8) -0.0026(8) -0.0079(8)
C01H 0.0275(10) 0.0290(10) 0.0196(9) -0.0079(7) -0.0036(8) -0.0043(8)
C01I 0.0269(10) 0.0278(10) 0.0187(9) -0.0016(7) 0.0063(8) -0.0046(8)
C01J 0.0394(11) 0.0222(9) 0.0185(9) 0.0042(7) -0.0030(8) 0.0070(8)
C01K 0.0143(8) 0.0351(10) 0.0244(10) -0.0109(8) -0.0057(7) 0.0040(8)
C01L 0.0313(10) 0.0219(9) 0.0305(10) -0.0001(8) 0.0066(8) -0.0075(8)
C01M 0.0279(10) 0.0326(10) 0.0196(9) -0.0071(8) 0.0011(8) -0.0013(8)
C01N 0.0308(10) 0.0241(10) 0.0279(10) 0.0015(8) -0.0037(8) -0.0081(8)
C01O 0.0247(9) 0.0351(10) 0.0181(9) -0.0058(8) -0.0074(8) 0.0108(8)
C01P 0.0209(9) 0.0246(10) 0.0438(12) -0.0102(9) 0.0070(8) -0.0095(8)
C01Q 0.0365(11) 0.0286(10) 0.0208(9) 0.0008(8) 0.0000(8) 0.0029(9)
C01R 0.0192(9) 0.0418(12) 0.0391(12) -0.0255(9) -0.0035(8) -0.0048(8)
C01S 0.0186(9) 0.0360(11) 0.0322(11) -0.0167(9) -0.0094(8) 0.0064(8)
C01T 0.0280(10) 0.0196(9) 0.0318(10) -0.0012(8) 0.0024(8) 0.0012(8)
C01U 0.0328(11) 0.0168(9) 0.0422(12) -0.0036(8) 0.0115(9) -0.0073(8)
C01V 0.0295(10) 0.0385(11) 0.0178(9) -0.0120(8) -0.0088(8) 0.0136(9)
C01W 0.0318(10) 0.0334(11) 0.0192(9) -0.0110(8) -0.0047(8) 0.0007(9)
C01X 0.0406(12) 0.0240(10) 0.0350(11) 0.0016(8) -0.0105(9) 0.0105(9)
C01Y 0.0422(12) 0.0356(11) 0.0266(10) -0.0023(9) -0.0016(9) 0.0222(9)
C01Z 0.0382(11) 0.0328(11) 0.0239(10) 0.0136(8) 0.0015(9) 0.0094(9)
C020 0.0282(10) 0.0420(12) 0.0325(11) -0.0124(9) -0.0148(9) 0.0160(9)
C021 0.0332(11) 0.0213(9) 0.0370(11) 0.0121(8) 0.0068(9) 0.0071(8)
C022 0.0264(10) 0.0387(12) 0.0493(13) 0.0184(10) -0.0114(10) 0.0036(9)
C023 0.0267(11) 0.0435(12) 0.0476(14) 0.0113(10) 0.0007(10) 0.0033(9)
C024 0.0217(16) 0.030(2) 0.034(2) 0.0084(15) 0.0109(15) 0.0040(15)
C0 0.021(3) 0.021(3) 0.024(4) 0.003(3) 0.006(3) 0.001(3)

loop_
_atom_type_symbol
_atom_type_description
_atom_type_scat_dispersion_real
_atom_type_scat_dispersion_imag
_atom_type_scat_source
C C 0.0033 0.0016 'International Tables Vol C Tables 4.2.6.8 and 6.1.1.4'
H H 0.0000 0.0000 'International Tables Vol C Tables 4.2.6.8 and 6.1.1.4'
Cr Cr 0.3209 0.6236 'International Tables Vol C Tables 4.2.6.8 and 6.1.1.4'
K K 0.2009 0.2494 'International Tables Vol C Tables 4.2.6.8 and 6.1.1.4'
N N 0.0061 0.0033 'International Tables Vol C Tables 4.2.6.8 and 6.1.1.4'
O O 0.0106 0.0060 'International Tables Vol C Tables 4.2.6.8 and 6.1.1.4'
Si Si 0.0817 0.0704 'International Tables Vol C Tables 4.2.6.8 and 6.1.1.4'

loop_
_geom_angle_atom_site_label_1
_geom_angle_atom_site_label_2
_geom_angle_atom_site_label_3
_geom_angle
_geom_angle_site_symmetry_1
_geom_angle_site_symmetry_3
_geom_angle_publ_flag
N2 Cr1 N1 174.12(5) . . ?
O005 K1 O006 76.68(4) . . ?
O005 K1 O007 74.45(3) . . ?
O005 K1 O008 100.77(4) . . ?
O005 K1 O009 81.05(3) . . ?
O005 K1 O00A 97.15(4) . . ?
O005 K1 O00B 95.29(4) . . ?
O006 K1 O007 61.28(3) . . ?
O006 K1 O008 119.93(4) . . ?
O006 K1 O009 60.80(3) . . ?
O006 K1 O00B 171.77(4) . . ?
O007 K1 O00B 118.69(4) . . ?
O008 K1 O007 174.86(4) . . ?
O008 K1 O009 59.60(4) . . ?
O008 K1 O00B 59.30(4) . . ?
O009 K1 O007 120.65(4) . . ?
O009 K1 O00B 116.70(4) . . ?
O00A K1 O006 121.32(4) . . ?
O00A K1 O007 60.94(3) . . ?
O00A K1 O008 118.55(4) . . ?
O00A K1 O009 176.92(4) . . ?
O00A K1 O00B 60.86(4) . . ?
O00C K1 O005 150.55(4) . . ?
O00C K1 O006 76.73(3) . . ?
O00C K1 O007 81.82(4) . . ?
O00C K1 O008 103.31(4) . . ?
O00C K1 O009 96.76(4) . . ?
O00C K1 O00A 86.04(4) . . ?
O00C K1 O00B 111.50(4) . . ?
N1 Si1 C00P 110.67(7) . . ?
N1 Si1 C00S 113.31(7) . . ?
N1 Si1 C00U 112.31(6) . . ?
C00P Si1 C00U 108.80(7) . . ?
C00S Si1 C00P 105.01(7) . . ?
C00S Si1 C00U 106.36(7) . . ?
N2 Si2 C00Q 111.75(7) . . ?
N2 Si2 C00V 106.67(7) . . ?
N2 Si2 C00X 110.13(7) . . ?
C00V Si2 C00Q 108.24(7) . . ?
C00X Si2 C00Q 109.22(7) . . ?
C00X Si2 C00V 110.81(8) . . ?
C019 O005 K1 105.93(10) . . ?
C019 O005 C01M 104.69(13) . . ?
C01M O005 K1 129.00(10) . . ?
C01A O006 K1 113.40(9) . . ?
C01E O006 K1 113.31(9) . . ?
C01E O006 C01A 112.58(13) . . ?
C015 O007 K1 110.92(9) . . ?
C015 O007 C01K 112.83(13) . . ?
C01K O007 K1 109.52(9) . . ?
C01P O008 K1 116.57(10) . . ?
C01S O008 K1 117.34(10) . . ?
C01S O008 C01P 112.51(13) . . ?
C01F O009 K1 113.34(9) . . ?
C01V O009 K1 111.78(9) . . ?
C01V O009 C01F 112.73(13) . . ?
C01O O00A K1 116.33(9) . . ?
C01O O00A C01Z 112.10(13) . . ?
C01Z O00A K1 115.79(10) . . ?
C01U O00B K1 116.02(10) . . ?
C01U O00B C021 111.88(13) . . ?
C021 O00B K1 112.52(10) . . ?
C010 O00C K1 130.38(10) . . ?
C010 O00C C01D 107.11(12) . . ?
C01D O00C K1 122.51(9) . . ?
Si2 N2 Cr1 126.59(7) . . ?
C00F N2 Cr1 106.91(9) . . ?
C00F N2 Si2 125.91(10) . . ?
Si1 N1 Cr1 122.52(7) . . ?
C00G N1 Cr1 108.18(9) . . ?
C00G N1 Si1 129.30(10) . . ?
N2 C00F C00H 121.33(14) . . ?
N2 C00F C00L 120.91(14) . . ?
C00L C00F C00H 117.68(14) . . ?
N1 C00G C00I 121.89(13) . . ?
N1 C00G C00J 121.14(13) . . ?
C00J C00G C00I 116.83(14) . . ?
C00F C00H C00T 122.01(14) . . ?
C00N C00H C00F 119.79(15) . . ?
C00N C00H C00T 118.19(15) . . ?
C00G C00I C012 120.74(14) . . ?
C00O C00I C00G 120.53(14) . . ?
C00O C00I C012 118.54(14) . . ?
C00G C00J C00Z 120.82(14) . . ?
C00W C00J C00G 120.25(15) . . ?
C00W C00J C00Z 118.85(14) . . ?
C00O C00K H00K 120.9 . . ?
C00O C00K C00W 118.30(15) . . ?
C00W C00K H00K 120.9 . . ?
C00F C00L C00M 120.87(14) . . ?
C00Y C00L C00F 119.93(15) . . ?
C00Y C00L C00M 119.12(15) . . ?
C00L C00M H00M 107.3 . . ?
C00L C00M C016 113.75(14) . . ?
C00L C00M C01N 110.24(14) . . ?
C016 C00M H00M 107.3 . . ?
C01N C00M H00M 107.3 . . ?
C01N C00M C016 110.53(14) . . ?
C00H C00N H00N 119.1 . . ?
C011 C00N C00H 121.86(16) . . ?
C011 C00N H00N 119.1 . . ?
C00I C00O H00O 119.1 . . ?
C00K C00O C00I 121.80(16) . . ?
C00K C00O H00O 119.1 . . ?
Si1 C00P H00P 105.8 . . ?
C01G C00P Si1 115.77(12) . . ?
C01G C00P H00P 105.8 . . ?
C01H C00P Si1 113.63(11) . . ?
C01H C00P H00P 105.8 . . ?
C01H C00P C01G 109.15(14) . . ?
Si2 C00Q H00Q 105.6 . . ?
C014 C00Q Si2 118.54(12) . . ?
C014 C00Q H00Q 105.6 . . ?
C01J C00Q Si2 110.72(11) . . ?
C01J C00Q H00Q 105.6 . . ?
C01J C00Q C014 109.81(14) . . ?
H00A C00R H00B 109.5 . . ?
H00A C00R H00C 109.5 . . ?
H00B C00R H00C 109.5 . . ?
C00U C00R H00A 109.5 . . ?
C00U C00R H00B 109.5 . . ?
C00U C00R H00C 109.5 . . ?
Si1 C00S H00S 105.8 . . ?
C018 C00S Si1 115.96(11) . . ?
C018 C00S H00S 105.8 . . ?
C01B C00S Si1 113.87(12) . . ?
C01B C00S H00S 105.8 . . ?
C01B C00S C018 108.85(14) . . ?
C00H C00T H00T 107.4 . . ?
C00H C00T C01I 111.52(14) . . ?
C00H C00T C01L 112.52(14) . . ?
C01I C00T H00T 107.4 . . ?
C01L C00T H00T 107.4 . . ?
C01L C00T C01I 110.19(14) . . ?
Si1 C00U H00U 106.1 . . ?
C00R C00U Si1 114.29(11) . . ?
C00R C00U H00U 106.1 . . ?
C00R C00U C017 108.61(13) . . ?
C017 C00U Si1 115.03(11) . . ?
C017 C00U H00U 106.1 . . ?
Si2 C00V H00V 105.8 . . ?
C013 C00V Si2 112.78(11) . . ?
C013 C00V H00V 105.8 . . ?
C01C C00V Si2 117.00(12) . . ?
C01C C00V H00V 105.8 . . ?
C01C C00V C013 108.73(14) . . ?
C00J C00W H00W 118.9 . . ?
C00K C00W C00J 122.29(15) . . ?
C00K C00W H00W 118.9 . . ?
Si2 C00X H00X 105.6 . . ?
C01R C00X Si2 111.98(12) . . ?
C01R C00X H00X 105.6 . . ?
C01W C00X Si2 117.15(12) . . ?
C01W C00X H00X 105.6 . . ?
C01W C00X C01R 109.94(14) . . ?
C00L C00Y H00Y 119.1 . . ?
C011 C00Y C00L 121.70(16) . . ?
C011 C00Y H00Y 119.1 . . ?
C00J C00Z H00Z 107.4 . . ?
C00J C00Z C01X 112.76(14) . . ?
C00J C00Z C020 111.39(15) . . ?
C01X C00Z H00Z 107.4 . . ?
C020 C00Z H00Z 107.4 . . ?
C020 C00Z C01X 110.09(14) . . ?
O00C C010 H6AA 110.6 . . ?
O00C C010 H 110.6 . . ?
O00C C010 C023 105.86(14) . . ?
H6AA C010 H 108.7 . . ?
C023 C010 H6AA 110.6 . . ?
C023 C010 H 110.6 . . ?
C00N C011 C00Y 118.97(16) . . ?
C00N C011 H011 120.5 . . ?
C00Y C011 H011 120.5 . . ?
C00I C012 H012 107.5 . . ?
C00I C012 C01Y 109.57(15) . . ?
C00I C012 C022 114.30(16) . . ?
C01Y C012 H012 107.5 . . ?
C022 C012 H012 107.5 . . ?
C022 C012 C01Y 110.07(15) . . ?
C00V C013 H01A 109.5 . . ?
C00V C013 H01B 109.5 . . ?
C00V C013 H01C 109.5 . . ?
H01A C013 H01B 109.5 . . ?
H01A C013 H01C 109.5 . . ?
H01B C013 H01C 109.5 . . ?
C00Q C014 H01D 109.5 . . ?
C00Q C014 H01E 109.5 . . ?
C00Q C014 H01F 109.5 . . ?
H01D C014 H01E 109.5 . . ?
H01D C014 H01F 109.5 . . ?
H01E C014 H01F 109.5 . . ?
O007 C015 H7AA 109.9 . . ?
O007 C015 HA 109.9 . . ?
O007 C015 C01E 108.80(14) . . ?
H7AA C015 HA 108.3 . . ?
C01E C015 H7AA 109.9 . . ?
C01E C015 HA 109.9 . . ?
C00M C016 H01G 109.5 . . ?
C00M C016 H01H 109.5 . . ?
C00M C016 H01I 109.5 . . ?
H01G C016 H01H 109.5 . . ?
H01G C016 H01I 109.5 . . ?
H01H C016 H01I 109.5 . . ?
C00U C017 H01J 109.5 . . ?
C00U C017 H01K 109.5 . . ?
C00U C017 H01L 109.5 . . ?
H01J C017 H01K 109.5 . . ?
H01J C017 H01L 109.5 . . ?
H01K C017 H01L 109.5 . . ?
C00S C018 H01M 109.5 . . ?
C00S C018 H01N 109.5 . . ?
C00S C018 H01O 109.5 . . ?
H01M C018 H01N 109.5 . . ?
H01M C018 H01O 109.5 . . ?
H01N C018 H01O 109.5 . . ?
O005 C019 C01T 104.76(14) . . ?
O005 C019 H8AA 108.5(12) . . ?
O005 C019 H2DA 109.5(10) . . ?
C01T C019 H8AA 112.9(11) . . ?
C01T C019 H2DA 111.3(11) . . ?
H8AA C019 H2DA 109.7(15) . . ?
O006 C01A H9AA 110.0 . . ?
O006 C01A HB 110.0 . . ?
O006 C01A C01F 108.51(14) . . ?
H9AA C01A HB 108.4 . . ?
C01F C01A H9AA 110.0 . . ?
C01F C01A HB 110.0 . . ?
C00S C01B H01P 109.5 . . ?
C00S C01B H01Q 109.5 . . ?
C00S C01B H01R 109.5 . . ?
H01P C01B H01Q 109.5 . . ?
H01P C01B H01R 109.5 . . ?
H01Q C01B H01R 109.5 . . ?
C00V C01C H01S 109.5 . . ?
C00V C01C H01T 109.5 . . ?
C00V C01C H01U 109.5 . . ?
H01S C01C H01T 109.5 . . ?
H01S C01C H01U 109.5 . . ?
H01T C01C H01U 109.5 . . ?
O00C C01D H0BA 111.0 . . ?
O00C C01D HC 111.0 . . ?
O00C C01D HD 109.9 . . ?
O00C C01D HE 109.9 . . ?
O00C C01D C024 103.76(17) . . ?
O00C C01D C0 108.7(3) . . ?
H0BA C01D HC 109.0 . . ?
HD C01D HE 108.3 . . ?
C024 C01D H0BA 111.0 . . ?
C024 C01D HC 111.0 . . ?
C0 C01D HD 109.9 . . ?
C0 C01D HE 109.9 . . ?
O006 C01E C015 108.36(14) . . ?
O006 C01E H1BA 110.0 . . ?
O006 C01E HF 110.0 . . ?
C015 C01E H1BA 110.0 . . ?
C015 C01E HF 110.0 . . ?
H1BA C01E HF 108.4 . . ?
O009 C01F C01A 108.55(14) . . ?
O009 C01F H2BA 110.0 . . ?
O009 C01F HG 110.0 . . ?
C01A C01F H2BA 110.0 . . ?
C01A C01F HG 110.0 . . ?
H2BA C01F HG 108.4 . . ?
C00P C01G H01V 109.5 . . ?
C00P C01G H01W 109.5 . . ?
C00P C01G H01X 109.5 . . ?
H01V C01G H01W 109.5 . . ?
H01V C01G H01X 109.5 . . ?
H01W C01G H01X 109.5 . . ?
C00P C01H H01Y 109.5 . . ?
C00P C01H HH 109.5 . . ?
C00P C01H HI 109.5 . . ?
H01Y C01H HH 109.5 . . ?
H01Y C01H HI 109.5 . . ?
HH C01H HI 109.5 . . ?
C00T C01I H01Z 109.5 . . ?
C00T C01I HJ 109.5 . . ?
C00T C01I HK 109.5 . . ?
H01Z C01I HJ 109.5 . . ?
H01Z C01I HK 109.5 . . ?
HJ C01I HK 109.5 . . ?
C00Q C01J H01 109.5 . . ?
C00Q C01J HL 109.5 . . ?
C00Q C01J HM 109.5 . . ?
H01 C01J HL 109.5 . . ?
H01 C01J HM 109.5 . . ?
HL C01J HM 109.5 . . ?
O007 C01K H3BA 110.0 . . ?
O007 C01K HN 110.0 . . ?
O007 C01K C01O 108.29(14) . . ?
H3BA C01K HN 108.4 . . ?
C01O C01K H3BA 110.0 . . ?
C01O C01K HN 110.0 . . ?
C00T C01L H0AA 109.5 . . ?
C00T C01L HO 109.5 . . ?
C00T C01L HP 109.5 . . ?
H0AA C01L HO 109.5 . . ?
H0AA C01L HP 109.5 . . ?
HO C01L HP 109.5 . . ?
O005 C01M H4BA 110.5 . . ?
O005 C01M HQ 110.5 . . ?
O005 C01M C01Q 106.05(14) . . ?
H4BA C01M HQ 108.7 . . ?
C01Q C01M H4BA 110.5 . . ?
C01Q C01M HQ 110.5 . . ?
C00M C01N H1AA 109.5 . . ?
C00M C01N HR 109.5 . . ?
C00M C01N HS 109.5 . . ?
H1AA C01N HR 109.5 . . ?
H1AA C01N HS 109.5 . . ?
HR C01N HS 109.5 . . ?
O00A C01O C01K 108.71(14) . . ?
O00A C01O H5BA 109.9 . . ?
O00A C01O HT 109.9 . . ?
C01K C01O H5BA 109.9 . . ?
C01K C01O HT 109.9 . . ?
H5BA C01O HT 108.3 . . ?
O008 C01P H6BA 109.9 . . ?
O008 C01P HU 109.9 . . ?
O008 C01P C01U 108.87(14) . . ?
H6BA C01P HU 108.3 . . ?
C01U C01P H6BA 109.9 . . ?
C01U C01P HU 109.9 . . ?
C01M C01Q H7BA 110.9 . . ?
C01M C01Q HV 110.9 . . ?
C01M C01Q C01T 104.10(14) . . ?
H7BA C01Q HV 109.0 . . ?
C01T C01Q H7BA 110.9 . . ?
C01T C01Q HV 110.9 . . ?
C00X C01R H2AA 109.5 . . ?
C00X C01R HW 109.5 . . ?
C00X C01R HX 109.5 . . ?
H2AA C01R HW 109.5 . . ?
H2AA C01R HX 109.5 . . ?
HW C01R HX 109.5 . . ?
O008 C01S H8BA 109.9 . . ?
O008 C01S HY 109.9 . . ?
O008 C01S C01V 108.93(14) . . ?
H8BA C01S HY 108.3 . . ?
C01V C01S H8BA 109.9 . . ?
C01V C01S HY 109.9 . . ?
C019 C01T C01Q 103.25(14) . . ?
C019 C01T H9BA 111.1 . . ?
C019 C01T HZ 111.1 . . ?
C01Q C01T H9BA 111.1 . . ?
C01Q C01T HZ 111.1 . . ?
H9BA C01T HZ 109.1 . . ?
O00B C01U C01P 109.13(14) . . ?
O00B C01U H0CA 109.9 . . ?
O00B C01U H3CA 109.9 . . ?
C01P C01U H0CA 109.9 . . ?
C01P C01U H3CA 109.9 . . ?
H0CA C01U H3CA 108.3 . . ?
O009 C01V C01S 108.09(14) . . ?
O009 C01V H1CA 110.1 . . ?
O009 C01V H4CA 110.1 . . ?
C01S C01V H1CA 110.1 . . ?
C01S C01V H4CA 110.1 . . ?
H1CA C01V H4CA 108.4 . . ?
C00X C01W H3AA 109.5 . . ?
C00X C01W H5CA 109.5 . . ?
C00X C01W H6CA 109.5 . . ?
H3AA C01W H5CA 109.5 . . ?
H3AA C01W H6CA 109.5 . . ?
H5CA C01W H6CA 109.5 . . ?
C00Z C01X H4AA 109.5 . . ?
C00Z C01X H7CA 109.5 . . ?
C00Z C01X H8CA 109.5 . . ?
H4AA C01X H7CA 109.5 . . ?
H4AA C01X H8CA 109.5 . . ?
H7CA C01X H8CA 109.5 . . ?
C012 C01Y H5AA 109.5 . . ?
C012 C01Y H9CA 109.5 . . ?
C012 C01Y H0DA 109.5 . . ?
H5AA C01Y H9CA 109.5 . . ?
H5AA C01Y H0DA 109.5 . . ?
H9CA C01Y H0DA 109.5 . . ?
O00A C01Z H2CA 109.8 . . ?
O00A C01Z H1DA 109.8 . . ?
O00A C01Z C021 109.49(15) . . ?
H2CA C01Z H1DA 108.2 . . ?
C021 C01Z H2CA 109.8 . . ?
C021 C01Z H1DA 109.8 . . ?
C00Z C020 H02A 109.5 . . ?
C00Z C020 H02B 109.5 . . ?
C00Z C020 H02C 109.5 . . ?
H02A C020 H02B 109.5 . . ?
H02A C020 H02C 109.5 . . ?
H02B C020 H02C 109.5 . . ?
O00B C021 C01Z 109.05(14) . . ?
O00B C021 H02G 109.9 . . ?
O00B C021 H02H 109.9 . . ?
C01Z C021 H02G 109.9 . . ?
C01Z C021 H02H 109.9 . . ?
H02G C021 H02H 108.3 . . ?
C012 C022 H02D 109.5 . . ?
C012 C022 H02E 109.5 . . ?
C012 C022 H02F 109.5 . . ?
H02D C022 H02E 109.5 . . ?
H02D C022 H02F 109.5 . . ?
H02E C022 H02F 109.5 . . ?
C010 C023 H02I 110.3 . . ?
C010 C023 H02J 110.3 . . ?
C010 C023 H02K 112.1 . . ?
C010 C023 H02L 112.1 . . ?
C010 C023 C0 98.4(3) . . ?
H02I C023 H02J 108.5 . . ?
H02K C023 H02L 109.7 . . ?
C024 C023 C010 107.17(18) . . ?
C024 C023 H02I 110.3 . . ?
C024 C023 H02J 110.3 . . ?
C0 C023 H02K 112.1 . . ?
C0 C023 H02L 112.1 . . ?
C01D C024 H02M 111.3 . . ?
C01D C024 H02N 111.3 . . ?
C023 C024 C01D 102.5(2) . . ?
C023 C024 H02M 111.3 . . ?
C023 C024 H02N 111.3 . . ?
H02M C024 H02N 109.2 . . ?
C01D C0 C023 104.1(4) . . ?
C01D C0 H0A 110.9 . . ?
C01D C0 H0B 110.9 . . ?
C023 C0 H0A 110.9 . . ?
C023 C0 H0B 110.9 . . ?
H0A C0 H0B 109.0 . . ?

loop_
_geom_bond_atom_site_label_1
_geom_bond_atom_site_label_2
_geom_bond_distance
_geom_bond_site_symmetry_2
_geom_bond_publ_flag
Cr1 N2 2.0527(12) . ?
Cr1 N1 2.0577(12) . ?
K1 O005 2.7453(12) . ?
K1 O006 2.7882(11) . ?
K1 O007 2.8298(12) . ?
K1 O008 2.8102(12) . ?
K1 O009 2.8154(12) . ?
K1 O00A 2.7645(12) . ?
K1 O00B 2.8356(12) . ?
K1 O00C 2.7106(12) . ?
Si1 N1 1.6978(13) . ?
Si1 C00P 1.9172(16) . ?
Si1 C00S 1.9045(16) . ?
Si1 C00U 1.9230(15) . ?
Si2 N2 1.7042(13) . ?
Si2 C00Q 1.9150(16) . ?
Si2 C00V 1.9090(16) . ?
Si2 C00X 1.9070(17) . ?
O005 C019 1.434(2) . ?
O005 C01M 1.434(2) . ?
O006 C01A 1.423(2) . ?
O006 C01E 1.420(2) . ?
O007 C015 1.426(2) . ?
O007 C01K 1.427(2) . ?
O008 C01P 1.424(2) . ?
O008 C01S 1.423(2) . ?
O009 C01F 1.425(2) . ?
O009 C01V 1.422(2) . ?
O00A C01O 1.424(2) . ?
O00A C01Z 1.427(2) . ?
O00B C01U 1.426(2) . ?
O00B C021 1.430(2) . ?
O00C C010 1.424(2) . ?
O00C C01D 1.432(2) . ?
N2 C00F 1.4149(19) . ?
N1 C00G 1.4116(19) . ?
C00F C00H 1.426(2) . ?
C00F C00L 1.425(2) . ?
C00G C00I 1.428(2) . ?
C00G C00J 1.427(2) . ?
C00H C00N 1.397(2) . ?
C00H C00T 1.518(2) . ?
C00I C00O 1.395(2) . ?
C00I C012 1.519(2) . ?
C00J C00W 1.389(2) . ?
C00J C00Z 1.519(2) . ?
C00K H00K 0.9500 . ?
C00K C00O 1.380(2) . ?
C00K C00W 1.386(2) . ?
C00L C00M 1.516(2) . ?
C00L C00Y 1.397(2) . ?
C00M H00M 1.0000 . ?
C00M C016 1.538(2) . ?
C00M C01N 1.532(2) . ?
C00N H00N 0.9500 . ?
C00N C011 1.379(3) . ?
C00O H00O 0.9500 . ?
C00P H00P 1.0000 . ?
C00P C01G 1.535(2) . ?
C00P C01H 1.533(2) . ?
C00Q H00Q 1.0000 . ?
C00Q C014 1.539(2) . ?
C00Q C01J 1.534(2) . ?
C00R H00A 0.9800 . ?
C00R H00B 0.9800 . ?
C00R H00C 0.9800 . ?
C00R C00U 1.537(2) . ?
C00S H00S 1.0000 . ?
C00S C018 1.535(2) . ?
C00S C01B 1.535(2) . ?
C00T H00T 1.0000 . ?
C00T C01I 1.533(2) . ?
C00T C01L 1.533(2) . ?
C00U H00U 1.0000 . ?
C00U C017 1.538(2) . ?
C00V H00V 1.0000 . ?
C00V C013 1.537(2) . ?
C00V C01C 1.531(2) . ?
C00W H00W 0.9500 . ?
C00X H00X 1.0000 . ?
C00X C01R 1.539(2) . ?
C00X C01W 1.537(2) . ?
C00Y H00Y 0.9500 . ?
C00Y C011 1.381(3) . ?
C00Z H00Z 1.0000 . ?
C00Z C01X 1.530(2) . ?
C00Z C020 1.528(2) . ?
C010 H6AA 0.9900 . ?
C010 H 0.9900 . ?
C010 C023 1.512(3) . ?
C011 H011 0.9500 . ?
C012 H012 1.0000 . ?
C012 C01Y 1.531(3) . ?
C012 C022 1.523(3) . ?
C013 H01A 0.9800 . ?
C013 H01B 0.9800 . ?
C013 H01C 0.9800 . ?
C014 H01D 0.9800 . ?
C014 H01E 0.9800 . ?
C014 H01F 0.9800 . ?
C015 H7AA 0.9900 . ?
C015 HA 0.9900 . ?
C015 C01E 1.494(3) . ?
C016 H01G 0.9800 . ?
C016 H01H 0.9800 . ?
C016 H01I 0.9800 . ?
C017 H01J 0.9800 . ?
C017 H01K 0.9800 . ?
C017 H01L 0.9800 . ?
C018 H01M 0.9800 . ?
C018 H01N 0.9800 . ?
C018 H01O 0.9800 . ?
C019 C01T 1.516(3) . ?
C019 H8AA 0.98(2) . ?
C019 H2DA 0.985(19) . ?
C01A H9AA 0.9900 . ?
C01A HB 0.9900 . ?
C01A C01F 1.492(3) . ?
C01B H01P 0.9800 . ?
C01B H01Q 0.9800 . ?
C01B H01R 0.9800 . ?
C01C H01S 0.9800 . ?
C01C H01T 0.9800 . ?
C01C H01U 0.9800 . ?
C01D H0BA 0.9900 . ?
C01D HC 0.9900 . ?
C01D HD 0.9900 . ?
C01D HE 0.9900 . ?
C01D C024 1.566(4) . ?
C01D C0 1.461(6) . ?
C01E H1BA 0.9900 . ?
C01E HF 0.9900 . ?
C01F H2BA 0.9900 . ?
C01F HG 0.9900 . ?
C01G H01V 0.9800 . ?
C01G H01W 0.9800 . ?
C01G H01X 0.9800 . ?
C01H H01Y 0.9800 . ?
C01H HH 0.9800 . ?
C01H HI 0.9800 . ?
C01I H01Z 0.9800 . ?
C01I HJ 0.9800 . ?
C01I HK 0.9800 . ?
C01J H01 0.9800 . ?
C01J HL 0.9800 . ?
C01J HM 0.9800 . ?
C01K H3BA 0.9900 . ?
C01K HN 0.9900 . ?
C01K C01O 1.494(3) . ?
C01L H0AA 0.9800 . ?
C01L HO 0.9800 . ?
C01L HP 0.9800 . ?
C01M H4BA 0.9900 . ?
C01M HQ 0.9900 . ?
C01M C01Q 1.527(3) . ?
C01N H1AA 0.9800 . ?
C01N HR 0.9800 . ?
C01N HS 0.9800 . ?
C01O H5BA 0.9900 . ?
C01O HT 0.9900 . ?
C01P H6BA 0.9900 . ?
C01P HU 0.9900 . ?
C01P C01U 1.493(3) . ?
C01Q H7BA 0.9900 . ?
C01Q HV 0.9900 . ?
C01Q C01T 1.540(3) . ?
C01R H2AA 0.9800 . ?
C01R HW 0.9800 . ?
C01R HX 0.9800 . ?
C01S H8BA 0.9900 . ?
C01S HY 0.9900 . ?
C01S C01V 1.490(3) . ?
C01T H9BA 0.9900 . ?
C01T HZ 0.9900 . ?
C01U H0CA 0.9900 . ?
C01U H3CA 0.9900 . ?
C01V H1CA 0.9900 . ?
C01V H4CA 0.9900 . ?
C01W H3AA 0.9800 . ?
C01W H5CA 0.9800 . ?
C01W H6CA 0.9800 . ?
C01X H4AA 0.9800 . ?
C01X H7CA 0.9800 . ?
C01X H8CA 0.9800 . ?
C01Y H5AA 0.9800 . ?
C01Y H9CA 0.9800 . ?
C01Y H0DA 0.9800 . ?
C01Z H2CA 0.9900 . ?
C01Z H1DA 0.9900 . ?
C01Z C021 1.493(3) . ?
C020 H02A 0.9800 . ?
C020 H02B 0.9800 . ?
C020 H02C 0.9800 . ?
C021 H02G 0.9900 . ?
C021 H02H 0.9900 . ?
C022 H02D 0.9800 . ?
C022 H02E 0.9800 . ?
C022 H02F 0.9800 . ?
C023 H02I 0.9900 . ?
C023 H02J 0.9900 . ?
C023 H02K 0.9900 . ?
C023 H02L 0.9900 . ?
C023 C024 1.494(4) . ?
C023 C0 1.564(6) . ?
C024 H02M 0.9900 . ?
C024 H02N 0.9900 . ?
C0 H0A 0.9900 . ?
C0 H0B 0.9900 . ?
